data_4000465
_journal_name_full 'Chemistry of Materials'
_journal_year 2004
_chemical_formula_sum 'H6 N O9 S2 Y'
_chemical_formula_weight 317.03
_space_group_IT_number 14
_symmetry_cell_setting monoclinic
_symmetry_space_group_name_Hall '-P 2yn'
_symmetry_space_group_name_H-M 'P 1 21/n 1'
_atom_sites_solution_hydrogens geom
_atom_sites_solution_primary direct
_atom_sites_solution_secondary difmap
_cell_angle_alpha 90.00
_cell_angle_beta 119.482(3)
_cell_angle_gamma 90.00
_cell_formula_units_Z 4
_cell_length_a 10.219(2)
_cell_length_b 8.3384(14)
_cell_length_c 10.323(2)
_cell_measurement_temperature 296(2)
_cell_volume 765.7(2)
_diffrn_ambient_temperature 296(2)
_diffrn_measurement_device 'Siemens P4'
_diffrn_measurement_method '\w scans'
_diffrn_radiation_monochromator graphite
_diffrn_radiation_source 'fine-focus sealed tube'
_diffrn_radiation_type MoK\a
_diffrn_radiation_wavelength 0.71073
_diffrn_reflns_av_R_equivalents 0.0966
_diffrn_reflns_av_sigmaI/netI 0.1471
_diffrn_reflns_limit_h_max 13
_diffrn_reflns_limit_h_min -8
_diffrn_reflns_limit_k_max 8
_diffrn_reflns_limit_k_min -11
_diffrn_reflns_limit_l_max 5
_diffrn_reflns_limit_l_min -13
_diffrn_reflns_number 3133
_diffrn_reflns_theta_max 29.73
_diffrn_reflns_theta_min 2.30
_exptl_absorpt_coefficient_mu 8.191
_exptl_absorpt_correction_T_max 0.032
_exptl_absorpt_correction_T_min 0.009
_exptl_absorpt_correction_type SADABS
_exptl_crystal_colour colorless
_exptl_crystal_density_diffrn 2.751
_exptl_crystal_density_meas ?
_exptl_crystal_density_method ?
_exptl_crystal_description PRISMATIC
_exptl_crystal_F_000 624
_exptl_crystal_size_max 0.04
_exptl_crystal_size_mid 0.03
_exptl_crystal_size_min 0.02
_refine_ls_extinction_coef ?
_refine_ls_extinction_method none
_refine_ls_goodness_of_fit_all 0.964
_refine_ls_goodness_of_fit_obs 1.095
_refine_ls_hydrogen_treatment ?
_refine_ls_matrix_type full
_refine_ls_number_parameters 138
_refine_ls_number_reflns 1658
_refine_ls_number_restraints 13
_refine_ls_restrained_S_all 0.961
_refine_ls_restrained_S_obs 1.088
_refine_ls_R_factor_all 0.1356
_refine_ls_R_factor_obs 0.0652
_refine_ls_shift/esd_max -0.773
_refine_ls_shift/esd_mean 0.065
_refine_ls_structure_factor_coef Fsqd
_refine_ls_weighting_details 'w=1/[\s^2^(Fo^2^)+(0.0612P)^2^+0.0000P] where P=(Fo^2^+2Fc^2^)/3'
_refine_ls_weighting_scheme calc
_refine_ls_wR_factor_all 0.1519
_refine_ls_wR_factor_obs 0.1266
_reflns_number_observed 947
_reflns_number_total 1658
_reflns_observed_criterion >2sigma(I)
_cod_depositor_comments
;
The following automatic conversions were performed:
'_symmetry_cell_setting' value 'Monoclinic' changed to 'monoclinic'
according to '/home/saulius/struct/CIF-dictionaries/cif_core.dic'
dictionary named 'cif_core.dic' version 2.4.1 from 2010-06-29.

Automatic conversion script
Id: cif_fix_enum 1527 2010-12-29 10:47:43Z saulius 

The following automatic conversions were performed:

'_refine_ls_weighting_scheme' value 'calc
w=1/[\s^2^(Fo^2^)+(0.0612P)^2^+0.0000P] where P=(Fo^2^+2Fc^2^)/3' was
changed to 'calc'. New tag '_refine_ls_weighting_details' was
created. The value of the new tag was set to
'w=1/[\s^2^(Fo^2^)+(0.0612P)^2^+0.0000P] where P=(Fo^2^+2Fc^2^)/3'.

Automatic conversion script
Id: cif_fix_values 3143 2015-03-26 13:38:13Z robertas 
;
_cod_original_sg_symbol_H-M P2(1)/n
_cod_database_code 4000465

loop_
_symmetry_equiv_pos_as_xyz
'x, y, z'
'-x+1/2, y+1/2, -z+1/2'
'-x, -y, -z'
'x-1/2, -y-1/2, z-1/2'

loop_
_atom_site_aniso_label
_atom_site_aniso_U_11
_atom_site_aniso_U_22
_atom_site_aniso_U_33
_atom_site_aniso_U_23
_atom_site_aniso_U_13
_atom_site_aniso_U_12
Y 0.0219(6) 0.0205(5) 0.0222(4) -0.0001(4) 0.0118(4) -0.0005(5)
S1 0.021(2) 0.0233(13) 0.0244(11) -0.0020(11) 0.0122(11) -0.0013(13)
S2 0.025(2) 0.0211(13) 0.0239(11) 0.0021(10) 0.0135(12) 0.0005(12)
O1 0.029(5) 0.028(4) 0.035(4) -0.007(3) 0.019(4) -0.004(4)
O2 0.022(5) 0.040(5) 0.028(4) 0.004(3) 0.013(4) 0.009(4)
O3 0.018(5) 0.032(4) 0.032(4) 0.010(3) 0.013(4) 0.005(3)
O4 0.032(6) 0.031(5) 0.042(5) -0.002(3) 0.022(5) -0.003(4)
O5 0.037(6) 0.033(4) 0.022(3) -0.004(3) 0.013(4) -0.007(4)
O6 0.032(5) 0.023(4) 0.031(4) -0.005(3) 0.019(4) -0.006(3)
O7 0.026(5) 0.024(4) 0.036(4) 0.006(3) 0.019(4) -0.001(3)
O8 0.018(5) 0.031(4) 0.030(4) 0.004(3) 0.008(3) 0.002(4)
O9 0.049(7) 0.022(4) 0.036(4) 0.001(3) 0.027(5) -0.002(4)
N1 0.049(7) 0.034(6) 0.022(4) -0.004(4) 0.019(5) 0.001(5)

loop_
_atom_site_label
_atom_site_type_symbol
_atom_site_fract_x
_atom_site_fract_y
_atom_site_fract_z
_atom_site_U_iso_or_equiv
_atom_site_thermal_displace_type
_atom_site_occupancy
_atom_site_calc_flag
_atom_site_refinement_flags
_atom_site_disorder_group
Y Y 0.28024(12) 0.63952(12) 0.03586(11) 0.0211(3) Uani 1 d . .
S1 S 0.6244(3) 0.6364(3) 0.1822(3) 0.0226(6) Uani 1 d . .
S2 S -0.1050(3) 0.7045(3) -0.1009(3) 0.0225(6) Uani 1 d . .
O1 O 0.7031(9) 0.5651(9) 0.1092(8) 0.029(2) Uani 1 d . .
O2 O 0.2370(9) 0.7848(9) -0.1821(8) 0.030(2) Uani 1 d . .
O3 O 0.5084(9) 0.7530(9) 0.0784(8) 0.027(2) Uani 1 d . .
O4 O 0.5383(9) 0.5157(9) 0.2135(9) 0.033(2) Uani 1 d . .
O5 O -0.0527(9) 0.7872(9) 0.0391(8) 0.031(2) Uani 1 d . .
O6 O 0.3266(9) 0.6818(8) 0.2748(8) 0.027(2) Uani 1 d . .
O7 O 0.2224(9) 0.4123(8) 0.1258(8) 0.027(2) Uani 1 d . .
O8 O 0.0218(8) 0.6228(8) -0.1028(8) 0.028(2) Uani 1 d . .
O9 O 0.2193(11) 0.9149(9) 0.0510(9) 0.033(2) Uani 1 d D .
N1 N 0.0300(12) 0.6608(11) 0.3194(10) 0.034(2) Uani 1 d D .
H91 H 0.1986(148) 0.9493(135) 0.1031(119) 0.050 Uiso 1 d D .
H92 H 0.1831(152) 0.9678(139) -0.0129(115) 0.050 Uiso 1 d D .
H11 H 0.0966(81) 0.5863(98) 0.3851(84) 0.050 Uiso 1 d D .
H12 H -0.0139(94) 0.7151(95) 0.3665(93) 0.050 Uiso 1 d D .
H13 H 0.0854(94) 0.7357(83) 0.2979(98) 0.050 Uiso 1 d D .
H14 H -0.0418(84) 0.6175(106) 0.2317(71) 0.050 Uiso 1 d D .
